data_7716865
loop_
_publ_author_name
'Liu, Jiayi'
'Fu, Meigui'
'Yuan, Shuai'
'Lin, Caixia'
'Yuan, Yaofeng'

_publ_section_title
;
 The synthesis and application of <i>o</i>-carborane-based macrocyclic
 arenes.
;
_journal_issue 36
_journal_name_full 'Dalton transactions (Cambridge, England : 2003)'
_journal_page_first 15316
_journal_page_last 15323
_journal_paper_doi 10.1039/d4dt02001d
_journal_volume 53
_journal_year 2024
_chemical_formula_moiety '0.029(C86 H120 B20 O8)'
_chemical_formula_sum 'C H B Cl O'
_chemical_formula_weight 75.28
_space_group_crystal_system monoclinic
_space_group_IT_number 15
_space_group_name_Hall '-C 2yc'
_space_group_name_H-M_alt 'C 1 2/c 1'
_atom_sites_solution_hydrogens geom
_atom_sites_solution_primary iterative
_audit_creation_date 2023-07-31
_audit_creation_method
;
Olex2 1.3
(compiled 2020.11.12 svn.r5f609507 for OlexSys, GUI svn.r6408)
;
_audit_update_record
;
2023-07-31 deposited with the CCDC.	2024-08-19 downloaded from the CCDC.
;
_cell_angle_alpha 90
_cell_angle_beta 103.8970(10)
_cell_angle_gamma 90
_cell_formula_units_Z 138
_cell_length_a 35.4113(3)
_cell_length_b 16.80310(10)
_cell_length_c 17.1648(2)
_cell_measurement_reflns_used 28564
_cell_measurement_temperature 293(2)
_cell_measurement_theta_max 75.1870
_cell_measurement_theta_min 2.5400
_cell_volume 9914.44(16)
_computing_molecular_graphics 'Olex2 1.3 (Dolomanov et al., 2009)'
_computing_publication_material 'Olex2 1.3 (Dolomanov et al., 2009)'
_computing_structure_refinement 'olex2.refine 1.3 (Bourhis et al., 2015)'
_computing_structure_solution 'olex2.solve 1.3 (Bourhis et al., 2015)'
_diffrn_ambient_temperature 293(2)
_diffrn_measured_fraction_theta_full 0.999
_diffrn_measured_fraction_theta_max 0.975
_diffrn_measurement_device_type 'CCD Area Detector'
_diffrn_radiation_type CuK\a
_diffrn_radiation_wavelength 1.54184
_diffrn_reflns_av_R_equivalents 0.0340
_diffrn_reflns_av_unetI/netI 0.0249
_diffrn_reflns_Laue_measured_fraction_full 0.999
_diffrn_reflns_Laue_measured_fraction_max 0.975
_diffrn_reflns_limit_h_max 43
_diffrn_reflns_limit_h_min -43
_diffrn_reflns_limit_k_max 18
_diffrn_reflns_limit_k_min -21
_diffrn_reflns_limit_l_max 21
_diffrn_reflns_limit_l_min -21
_diffrn_reflns_number 48778
_diffrn_reflns_point_group_measured_fraction_full 0.999
_diffrn_reflns_point_group_measured_fraction_max 0.975
_diffrn_reflns_theta_full 67.684
_diffrn_reflns_theta_max 75.974
_diffrn_reflns_theta_min 2.927
_exptl_absorpt_coefficient_mu 9.292
_exptl_crystal_colour 'clear light yellow'
_exptl_crystal_colour_lustre clear
_exptl_crystal_colour_modifier light
_exptl_crystal_colour_primary yellow
_exptl_crystal_density_diffrn 1.740
_exptl_crystal_description block
_exptl_crystal_F_000 5106
_exptl_crystal_size_max 0.12
_exptl_crystal_size_mid 0.11
_exptl_crystal_size_min 0.1
_refine_diff_density_max 0.674
_refine_diff_density_min -0.293
_refine_diff_density_rms 0.049
_refine_ls_extinction_method none
_refine_ls_goodness_of_fit_ref 1.044
_refine_ls_hydrogen_treatment constr
_refine_ls_matrix_type full
_refine_ls_number_parameters 556
_refine_ls_number_reflns 10095
_refine_ls_number_restraints 152
_refine_ls_restrained_S_all 1.039
_refine_ls_R_factor_all 0.0654
_refine_ls_R_factor_gt 0.0597
_refine_ls_shift/su_max 0.001
_refine_ls_shift/su_mean 0.000
_refine_ls_structure_factor_coef Fsqd
_refine_ls_weighting_details 'w=1/[\s^2^(Fo^2^)+(0.0914P)^2^+10.0973P] where P=(Fo^2^+2Fc^2^)/3'
_refine_ls_weighting_scheme calc
_refine_ls_wR_factor_gt 0.1706
_refine_ls_wR_factor_ref 0.1756
_reflns_Friedel_coverage 0.000
_reflns_number_gt 8854
_reflns_number_total 10095
_reflns_threshold_expression 'I > 2\s(I)'
_cod_data_source_file d4dt02001d2.cif
_cod_data_source_block platon_sq
_cod_depositor_comments 'Adding full bibliography for 7716865--7716866.cif.'
_cod_original_cell_volume 9914.43(16)
_cod_database_code 7716865
_shelx_shelxl_version_number 2018/3
_shelx_space_group_comment
;
The symmetry employed for this shelxl refinement is uniquely defined
by the following loop, which should always be used as a source of
symmetry information in preference to the above space-group names.
They are only intended as comments.
;
_shelx_estimated_absorpt_t_max 0.457
_shelx_estimated_absorpt_t_min 0.402
_olex2_refinement_description
;
1. Fixed Uiso
 At 1.2 times of:
  All B(H) groups, All C(H) groups, All C(H,H) groups
 At 1.5 times of:
  All C(H,H,H) groups
2. Restrained distances
 C44-C43
 1.54 with sigma of 0.02
 C42A-C41A = C43A-C42A = C44A-C43A
 1.5 with sigma of 0.01
 C42-C41 = C43-C42 = C44-C43
 1.5 with sigma of 0.01
 O3-C41 \\sim O3-C41A
 with sigma of 0.02
 C41-C42 \\sim C41A-C42A
 with sigma of 0.02
 C44-C43 \\sim C44A-C43A
 with sigma of 0.02
 C42-C43 \\sim C42A-C43A
 with sigma of 0.02
 O3-C42 \\sim O3-C42A
 with sigma of 0.04
 C41-C43 \\sim C41A-C43A
 with sigma of 0.04
 C44-C42 \\sim C44A-C42A
 with sigma of 0.04
3. Uiso/Uaniso restraints and constraints
C41 \\sim C42 \\sim C43 \\sim C44 \\sim C41A \\sim C42A \\sim C43A \\sim C44A:
within 2A with sigma of 0.01 and sigma for terminal atoms of 0.02 within 2A
Uanis(C41) \\sim Ueq, Uanis(C42) \\sim Ueq: with sigma of 0.01 and sigma for
terminal atoms of 0.02
Uanis(C42) \\sim Ueq, Uanis(C41) \\sim Ueq: with sigma of 0.01 and sigma for
terminal atoms of 0.02
4. Rigid body (RIGU) restrains
 C41, C42, C43, C44, C41A, C42A, C43A, C44A
 with sigma for 1-2 distances of 0.01 and sigma for 1-3 distances of 0.02
5. Others
 Sof(C41A)=Sof(H41C)=Sof(H41D)=Sof(C42A)=Sof(H42C)=Sof(H42D)=Sof(C43A)=
 Sof(H43C)=Sof(H43D)=Sof(C44A)=Sof(H44D)=Sof(H44E)=Sof(H44F)=1-FVAR(1)
 Sof(C41)=Sof(H41A)=Sof(H41B)=Sof(C42)=Sof(H42A)=Sof(H42B)=Sof(C43)=Sof(H43A)=
 Sof(H43B)=Sof(C44)=Sof(H44A)=Sof(H44B)=Sof(H44C)=FVAR(1)
6.a Secondary CH2 refined with riding coordinates:
 C16(H16A,H16B), C17(H17A,H17B), C18(H18A,H18B), C20(H20A,H20B), C21(H21A,
 H21B), C22(H22A,H22B), C24(H24A,H24B), C31(H31A,H31B), C32(H32A,H32B),
 C33(H33A,H33B), C41(H41A,H41B), C42(H42A,H42B), C43(H43A,H43B), C41A(H41C,
 H41D), C42A(H42C,H42D), C43A(H43C,H43D)
6.b Aromatic/amide H refined with riding coordinates:
 C4(H4), C5(H5), C7(H7), C8(H8), C12(H12), C15(H15), C26(H26), C29(H29),
 C36(H36), C37(H37), C39(H39), C40(H40)
6.c Idealised Me refined as rotating group:
 C19(H19A,H19B,H19C), C23(H23A,H23B,H23C), C34(H34A,H34B,H34C), C44(H44A,H44B,
 H44C), C44A(H44D,H44E,H44F)
6.d Boron cage BH refined with riding coordinates:
 B1(H1), B2(H2), B3(H3), B4(H4A), B5(H5A), B6(H6), B7(H7A), B8(H8A), B9(H9),
 B10(H10)
;
_olex2_submission_special_instructions 'No special instructions were received'

loop_
_space_group_symop_operation_xyz
'x, y, z'
'-x, y, -z+1/2'
'x+1/2, y+1/2, z'
'-x+1/2, y+1/2, -z+1/2'
'-x, -y, -z'
'x, -y, z-1/2'
'-x+1/2, -y+1/2, -z'
'x+1/2, -y+1/2, z-1/2'

loop_
_atom_site_label
_atom_site_type_symbol
_atom_site_fract_x
_atom_site_fract_y
_atom_site_fract_z
_atom_site_U_iso_or_equiv
_atom_site_adp_type
_atom_site_occupancy
_atom_site_site_symmetry_order
_atom_site_calc_flag
_atom_site_refinement_flags_posn
_atom_site_refinement_flags_adp
_atom_site_refinement_flags_occupancy
_atom_site_disorder_assembly
_atom_site_disorder_group
O4 O 0.74516(3) 0.28599(8) 0.34021(9) 0.0411(3) Uani 1 1 d . . . . .
O2 O 0.61777(4) 0.48997(7) 0.44593(9) 0.0431(3) Uani 1 1 d . . . . .
O3 O 0.71394(3) 0.40235(9) 0.57439(8) 0.0458(3) Uani 1 1 d D . . . .
O1 O 0.47991(4) 0.43244(8) 0.39736(9) 0.0489(4) Uani 1 1 d . . . . .
C26 C 0.65513(5) 0.29685(10) 0.40526(11) 0.0334(3) Uani 1 1 d . . . . .
H26 H 0.629508 0.279766 0.387815 0.040 Uiso 1 1 calc R U . . .
C35 C 0.66770(4) 0.23334(10) 0.28223(11) 0.0331(3) Uani 1 1 d . . . . .
C27 C 0.68102(5) 0.27982(10) 0.35732(11) 0.0330(3) Uani 1 1 d . . . . .
C25 C 0.66565(5) 0.33770(10) 0.47713(11) 0.0334(4) Uani 1 1 d . . . . .
C38 C 0.64149(4) 0.13976(10) 0.14232(11) 0.0322(3) Uani 1 1 d . . . . .
C3 C 0.44117(4) 0.16395(10) 0.48543(10) 0.0328(3) Uani 1 1 d . . . . .
C28 C 0.71966(5) 0.30578(10) 0.38554(11) 0.0347(4) Uani 1 1 d . . . . .
C9 C 0.49635(4) 0.28022(10) 0.46864(10) 0.0324(3) Uani 1 1 d . . . . .
C36 C 0.67780(5) 0.25219(10) 0.21050(11) 0.0354(4) Uani 1 1 d . . . . .
H36 H 0.693365 0.296384 0.208618 0.043 Uiso 1 1 calc R U . . .
C14 C 0.59625(5) 0.37035(10) 0.48796(10) 0.0331(3) Uani 1 1 d . . . . .
C2 C 0.41378(5) 0.10011(10) 0.49914(11) 0.0340(4) Uani 1 1 d . . . . .
C30 C 0.70457(5) 0.36295(10) 0.50277(11) 0.0357(4) Uani 1 1 d . . . . .
C37 C 0.66509(5) 0.20639(10) 0.14232(11) 0.0351(4) Uani 1 1 d . . . . .
H37 H 0.672391 0.220205 0.095551 0.042 Uiso 1 1 calc R U . . .
C1 C 0.36970(5) 0.08682(10) 0.42998(11) 0.0331(3) Uani 1 1 d . . . . .
C29 C 0.73121(5) 0.34743(10) 0.45734(12) 0.0366(4) Uani 1 1 d . . . . .
H29 H 0.756775 0.364846 0.474835 0.044 Uiso 1 1 calc R U . . .
C15 C 0.56591(5) 0.32000(10) 0.49272(10) 0.0322(3) Uani 1 1 d . . . . .
H15 H 0.571892 0.270889 0.517599 0.039 Uiso 1 1 calc R U . . .
C13 C 0.58673(5) 0.44281(11) 0.44905(11) 0.0360(4) Uani 1 1 d . . . . .
C40 C 0.64395(5) 0.16693(11) 0.28136(11) 0.0382(4) Uani 1 1 d . . . . .
H40 H 0.636573 0.153118 0.328043 0.046 Uiso 1 1 calc R U . . .
C10 C 0.52670(5) 0.33928(10) 0.46198(10) 0.0330(3) Uani 1 1 d . . . . .
C24 C 0.63774(5) 0.35163(12) 0.53027(11) 0.0378(4) Uani 1 1 d . . . . .
H24A H 0.637706 0.304492 0.562880 0.045 Uiso 1 1 calc R U . . .
H24B H 0.647677 0.395238 0.566408 0.045 Uiso 1 1 calc R U . . .
C5 C 0.46110(5) 0.30129(11) 0.48596(12) 0.0386(4) Uani 1 1 d . . . . .
H5 H 0.455543 0.354722 0.491899 0.046 Uiso 1 1 calc R U . . .
C7 C 0.50307(5) 0.19935(11) 0.45915(12) 0.0379(4) Uani 1 1 d . . . . .
H7 H 0.526247 0.183462 0.447396 0.045 Uiso 1 1 calc R U . . .
C4 C 0.43424(5) 0.24392(11) 0.49445(11) 0.0371(4) Uani 1 1 d . . . . .
H4 H 0.411092 0.259583 0.506459 0.045 Uiso 1 1 calc R U . . .
C39 C 0.63102(5) 0.12096(11) 0.21327(11) 0.0385(4) Uani 1 1 d . . . . .
H39 H 0.615194 0.077131 0.214939 0.046 Uiso 1 1 calc R U . . .
C12 C 0.54823(5) 0.46511(11) 0.41774(12) 0.0394(4) Uani 1 1 d . . . . .
H12 H 0.542454 0.513909 0.392075 0.047 Uiso 1 1 calc R U . . .
C11 C 0.51831(5) 0.41362(11) 0.42515(11) 0.0380(4) Uani 1 1 d . . . . .
C8 C 0.47604(5) 0.14229(11) 0.46685(12) 0.0388(4) Uani 1 1 d . . . . .
H8 H 0.481155 0.088881 0.459565 0.047 Uiso 1 1 calc R U . . .
C32 C 0.80710(5) 0.27926(11) 0.31042(14) 0.0453(5) Uani 1 1 d . . . . .
H32A H 0.834441 0.292160 0.330027 0.054 Uiso 1 1 calc R U . . .
H32B H 0.804840 0.221751 0.307496 0.054 Uiso 1 1 calc R U . . .
C31 C 0.78526(5) 0.30954(11) 0.36949(13) 0.0411(4) Uani 1 1 d . . . . .
H31A H 0.795924 0.286820 0.422135 0.049 Uiso 1 1 calc R U . . .
H31B H 0.787253 0.367035 0.373673 0.049 Uiso 1 1 calc R U . . .
C20 C 0.61107(6) 0.57058(11) 0.42067(15) 0.0482(5) Uani 1 1 d . . . . .
H20A H 0.595840 0.597599 0.452658 0.058 Uiso 1 1 calc R U . . .
H20B H 0.597022 0.572883 0.364758 0.058 Uiso 1 1 calc R U . . .
C41 C 0.75352(15) 0.4278(4) 0.6055(3) 0.0437(13) Uani 0.775(4) 1 d D U P A 1
H41A H 0.761773 0.461581 0.566822 0.052 Uiso 0.775(4) 1 calc R U P A 1
H41B H 0.770719 0.382136 0.616496 0.052 Uiso 0.775(4) 1 calc R U P A 1
C21 C 0.65052(6) 0.60954(12) 0.43190(13) 0.0472(5) Uani 1 1 d . . . . .
H21A H 0.664839 0.582652 0.398029 0.057 Uiso 1 1 calc R U . . .
H21B H 0.646858 0.664397 0.414097 0.057 Uiso 1 1 calc R U . . .
C16 C 0.46960(6) 0.50813(13) 0.35925(15) 0.0525(5) Uani 1 1 d . . . . .
H16A H 0.478367 0.511364 0.309975 0.063 Uiso 1 1 calc R U . . .
H16B H 0.481606 0.550938 0.394505 0.063 Uiso 1 1 calc R U . . .
C17 C 0.42562(6) 0.51473(13) 0.34133(14) 0.0502(5) Uani 1 1 d . . . . .
H17A H 0.417598 0.511315 0.391427 0.060 Uiso 1 1 calc R U . . .
H17B H 0.417975 0.566682 0.318245 0.060 Uiso 1 1 calc R U . . .
C44 C 0.7408(4) 0.4787(7) 0.8187(3) 0.0548(19) Uani 0.775(4) 1 d D U P A 1
H44A H 0.725775 0.526179 0.803436 0.082 Uiso 0.775(4) 1 calc R U P A 1
H44B H 0.767209 0.492807 0.843683 0.082 Uiso 0.775(4) 1 calc R U P A 1
H44C H 0.730010 0.448713 0.855719 0.082 Uiso 0.775(4) 1 calc R U P A 1
C22 C 0.67447(7) 0.60823(13) 0.51702(13) 0.0536(5) Uani 1 1 d . . . . .
H22A H 0.678340 0.553459 0.535021 0.064 Uiso 1 1 calc R U . . .
H22B H 0.660324 0.635277 0.551119 0.064 Uiso 1 1 calc R U . . .
C23 C 0.71416(7) 0.64814(15) 0.52623(14) 0.0582(6) Uani 1 1 d . . . . .
H23A H 0.728997 0.619439 0.495428 0.087 Uiso 1 1 calc R U . . .
H23B H 0.727843 0.648008 0.581769 0.087 Uiso 1 1 calc R U . . .
H23C H 0.710536 0.702010 0.507274 0.087 Uiso 1 1 calc R U . . .
C19 C 0.36017(7) 0.46526(15) 0.26659(16) 0.0620(6) Uani 1 1 d . . . . .
H19A H 0.347261 0.426030 0.228820 0.093 Uiso 1 1 calc R U . . .
H19B H 0.354148 0.517434 0.244269 0.093 Uiso 1 1 calc R U . . .
H19C H 0.351505 0.460714 0.315280 0.093 Uiso 1 1 calc R U . . .
B1 B 0.40711(5) 0.01904(11) 0.43501(13) 0.0362(4) Uani 1 1 d . . . . .
H1 H 0.422547 0.011900 0.386959 0.043 Uiso 1 1 calc R U . . .
C18 C 0.40435(7) 0.45183(14) 0.28486(15) 0.0585(6) Uani 1 1 d . . . . .
H18A H 0.410508 0.399705 0.308833 0.070 Uiso 1 1 calc R U . . .
H18B H 0.412876 0.453318 0.235240 0.070 Uiso 1 1 calc R U . . .
B2 B 0.35791(6) -0.01223(12) 0.42327(14) 0.0383(4) Uani 1 1 d . . . . .
H2 H 0.341359 -0.040839 0.367910 0.046 Uiso 1 1 calc R U . . .
C33 C 0.79324(6) 0.31232(15) 0.22915(14) 0.0552(5) Uani 1 1 d . . . . .
H33A H 0.798060 0.369199 0.230947 0.066 Uiso 1 1 calc R U . . .
H33B H 0.765364 0.304266 0.211528 0.066 Uiso 1 1 calc R U . . .
B5 B 0.33566(6) 0.05506(13) 0.47912(13) 0.0395(4) Uani 1 1 d . . . . .
H5A H 0.304597 0.070347 0.460004 0.047 Uiso 1 1 calc R U . . .
B8 B 0.37120(5) 0.12643(13) 0.52411(12) 0.0362(4) Uani 1 1 d . . . . .
H8A H 0.363437 0.188556 0.533186 0.043 Uiso 1 1 calc R U . . .
B6 B 0.35993(6) 0.04663(14) 0.58235(14) 0.0436(5) Uani 1 1 d . . . . .
H6 H 0.344530 0.055904 0.630165 0.052 Uiso 1 1 calc R U . . .
B3 B 0.39627(6) -0.06215(13) 0.49191(15) 0.0431(5) Uani 1 1 d . . . . .
H3 H 0.404499 -0.123532 0.481007 0.052 Uiso 1 1 calc R U . . .
B4 B 0.35202(6) -0.03979(14) 0.51992(15) 0.0441(5) Uani 1 1 d . . . . .
H4A H 0.331577 -0.086765 0.527587 0.053 Uiso 1 1 calc R U . . .
B7 B 0.40916(6) 0.07691(14) 0.59357(13) 0.0413(5) Uani 1 1 d . . . . .
H7A H 0.425738 0.106225 0.648479 0.050 Uiso 1 1 calc R U . . .
B9 B 0.43139(6) 0.00990(13) 0.53804(14) 0.0406(4) Uani 1 1 d . . . . .
H9 H 0.462561 -0.004483 0.556925 0.049 Uiso 1 1 calc R U . . .
C42 C 0.75484(7) 0.47350(15) 0.68196(16) 0.0420(6) Uani 0.775(4) 1 d D U P A 1
H42A H 0.781542 0.489227 0.705032 0.050 Uiso 0.775(4) 1 calc R U P A 1
H42B H 0.739642 0.521752 0.668409 0.050 Uiso 0.775(4) 1 calc R U P A 1
C34 C 0.81281(8) 0.27472(17) 0.16846(17) 0.0666(6) Uani 1 1 d . . . . .
H34A H 0.804374 0.301343 0.117774 0.100 Uiso 1 1 calc R U . . .
H34B H 0.805899 0.219442 0.162163 0.100 Uiso 1 1 calc R U . . .
H34C H 0.840530 0.279622 0.187133 0.100 Uiso 1 1 calc R U . . .
B10 B 0.39762(7) -0.02603(14) 0.59062(15) 0.0462(5) Uani 1 1 d . . . . .
H10 H 0.406723 -0.064133 0.643948 0.055 Uiso 1 1 calc R U . . .
C43 C 0.73993(7) 0.42896(15) 0.74495(16) 0.0461(7) Uani 0.775(4) 1 d D U P A 1
H43A H 0.713425 0.411885 0.722025 0.055 Uiso 0.775(4) 1 calc R U P A 1
H43B H 0.755679 0.381718 0.760554 0.055 Uiso 0.775(4) 1 calc R U P A 1
C41A C 0.7551(4) 0.4127(15) 0.6116(7) 0.037(3) Uani 0.225(4) 1 d D U P A 2
H41C H 0.764895 0.458654 0.588384 0.044 Uiso 0.225(4) 1 calc R U P A 2
H41D H 0.769386 0.366260 0.601253 0.044 Uiso 0.225(4) 1 calc R U P A 2
C44A C 0.7374(14) 0.487(2) 0.8123(9) 0.050(5) Uani 0.225(4) 1 d D U P A 2
H44D H 0.717671 0.521262 0.823375 0.075 Uiso 0.225(4) 1 calc R U P A 2
H44E H 0.762597 0.507699 0.837248 0.075 Uiso 0.225(4) 1 calc R U P A 2
H44F H 0.734637 0.434673 0.833166 0.075 Uiso 0.225(4) 1 calc R U P A 2
C42A C 0.7612(2) 0.4243(5) 0.7008(5) 0.0416(18) Uani 0.225(4) 1 d D U P A 2
H42C H 0.758819 0.373263 0.725502 0.050 Uiso 0.225(4) 1 calc R U P A 2
H42D H 0.787447 0.443636 0.722445 0.050 Uiso 0.225(4) 1 calc R U P A 2
C43A C 0.7329(2) 0.4817(5) 0.7230(5) 0.045(2) Uani 0.225(4) 1 d D U P A 2
H43C H 0.706633 0.465081 0.697631 0.054 Uiso 0.225(4) 1 calc R U P A 2
H43D H 0.736916 0.534109 0.702615 0.054 Uiso 0.225(4) 1 calc R U P A 2

loop_
_atom_site_aniso_label
_atom_site_aniso_U_11
_atom_site_aniso_U_22
_atom_site_aniso_U_33
_atom_site_aniso_U_23
_atom_site_aniso_U_13
_atom_site_aniso_U_12
O4 0.0231(6) 0.0389(7) 0.0647(8) -0.0074(6) 0.0171(5) -0.0051(5)
O2 0.0296(6) 0.0335(6) 0.0705(9) 0.0010(6) 0.0206(6) -0.0083(5)
O3 0.0254(6) 0.0561(8) 0.0554(8) -0.0131(6) 0.0086(5) -0.0130(5)
O1 0.0269(6) 0.0451(7) 0.0735(9) 0.0210(7) 0.0096(6) 0.0000(5)
C26 0.0213(7) 0.0322(8) 0.0462(9) 0.0047(7) 0.0072(6) -0.0034(6)
C35 0.0218(7) 0.0306(8) 0.0480(9) 0.0034(7) 0.0105(6) 0.0004(6)
C27 0.0234(7) 0.0282(8) 0.0476(9) 0.0050(7) 0.0092(7) -0.0019(6)
C25 0.0231(7) 0.0321(8) 0.0453(9) 0.0037(7) 0.0086(7) -0.0029(6)
C38 0.0224(7) 0.0295(8) 0.0462(9) 0.0028(7) 0.0111(6) 0.0026(6)
C3 0.0229(7) 0.0335(8) 0.0433(9) 0.0006(7) 0.0105(6) -0.0056(6)
C28 0.0249(8) 0.0275(8) 0.0533(10) 0.0031(7) 0.0123(7) -0.0011(6)
C9 0.0232(7) 0.0339(8) 0.0410(8) 0.0033(7) 0.0094(6) -0.0038(6)
C36 0.0274(8) 0.0298(8) 0.0518(10) 0.0047(7) 0.0147(7) -0.0027(6)
C14 0.0256(8) 0.0367(9) 0.0386(8) -0.0029(7) 0.0110(6) -0.0053(6)
C2 0.0256(7) 0.0329(8) 0.0449(9) 0.0003(7) 0.0111(7) -0.0049(6)
C30 0.0256(8) 0.0313(8) 0.0497(10) 0.0009(7) 0.0079(7) -0.0038(6)
C37 0.0274(8) 0.0338(9) 0.0477(9) 0.0063(7) 0.0159(7) 0.0003(6)
C1 0.0240(7) 0.0315(8) 0.0459(9) -0.0028(7) 0.0126(7) -0.0049(6)
C29 0.0214(7) 0.0303(8) 0.0578(10) 0.0010(7) 0.0088(7) -0.0043(6)
C15 0.0259(7) 0.0332(8) 0.0391(8) 0.0002(7) 0.0111(6) -0.0034(6)
C13 0.0285(8) 0.0349(9) 0.0489(9) -0.0034(7) 0.0174(7) -0.0093(7)
C40 0.0332(8) 0.0394(9) 0.0443(9) 0.0027(7) 0.0140(7) -0.0088(7)
C10 0.0253(8) 0.0332(8) 0.0423(9) 0.0014(7) 0.0115(6) -0.0042(6)
C24 0.0250(8) 0.0459(10) 0.0430(9) 0.0000(8) 0.0090(7) -0.0067(7)
C5 0.0289(8) 0.0312(9) 0.0585(11) 0.0022(8) 0.0161(8) -0.0017(7)
C7 0.0239(7) 0.0372(9) 0.0559(10) -0.0018(8) 0.0161(7) -0.0025(7)
C4 0.0242(8) 0.0347(9) 0.0557(10) 0.0013(8) 0.0162(7) -0.0017(6)
C39 0.0330(8) 0.0353(9) 0.0486(10) 0.0024(7) 0.0129(7) -0.0098(7)
C12 0.0320(9) 0.0340(9) 0.0552(10) 0.0072(8) 0.0165(8) -0.0033(7)
C11 0.0253(8) 0.0391(9) 0.0508(10) 0.0056(8) 0.0114(7) -0.0020(7)
C8 0.0286(8) 0.0303(8) 0.0610(11) -0.0029(8) 0.0174(8) -0.0030(6)
C32 0.0290(8) 0.0330(9) 0.0775(14) 0.0029(9) 0.0197(9) 0.0018(7)
C31 0.0240(8) 0.0318(9) 0.0691(12) -0.0005(8) 0.0144(8) -0.0045(6)
C20 0.0393(10) 0.0346(10) 0.0764(14) 0.0046(9) 0.0251(9) -0.0068(8)
C41 0.0241(15) 0.038(3) 0.0660(19) -0.0038(14) 0.0055(14) -0.0069(13)
C21 0.0439(10) 0.0387(10) 0.0640(12) -0.0011(9) 0.0228(9) -0.0122(8)
C16 0.0402(10) 0.0445(11) 0.0697(14) 0.0181(10) 0.0072(9) 0.0005(8)
C17 0.0446(11) 0.0459(11) 0.0571(12) 0.0046(9) 0.0066(9) 0.0064(9)
C44 0.044(3) 0.059(4) 0.053(2) -0.003(2) -0.003(2) -0.003(2)
C22 0.0668(14) 0.0437(11) 0.0569(12) -0.0089(9) 0.0276(10) -0.0192(10)
C23 0.0620(14) 0.0567(13) 0.0551(12) -0.0085(10) 0.0126(10) -0.0220(11)
C19 0.0448(12) 0.0536(13) 0.0775(16) 0.0014(11) -0.0048(11) -0.0010(10)
B1 0.0280(9) 0.0280(9) 0.0540(11) 0.0005(8) 0.0128(8) -0.0026(7)
C18 0.0570(13) 0.0537(13) 0.0598(13) -0.0021(10) 0.0038(10) 0.0097(10)
B2 0.0300(9) 0.0314(10) 0.0553(12) -0.0009(8) 0.0137(8) -0.0078(7)
C33 0.0439(11) 0.0585(13) 0.0678(14) 0.0028(11) 0.0224(10) 0.0086(9)
B5 0.0284(9) 0.0406(11) 0.0527(12) -0.0020(9) 0.0162(8) -0.0099(8)
B8 0.0273(9) 0.0390(10) 0.0454(10) -0.0032(8) 0.0149(8) -0.0076(7)
B6 0.0346(10) 0.0497(12) 0.0500(11) 0.0017(9) 0.0172(9) -0.0127(9)
B3 0.0361(10) 0.0326(10) 0.0615(13) 0.0061(9) 0.0135(9) -0.0059(8)
B4 0.0346(10) 0.0422(11) 0.0574(13) 0.0046(10) 0.0145(9) -0.0116(8)
B7 0.0339(10) 0.0455(12) 0.0461(11) 0.0034(9) 0.0129(8) -0.0089(8)
B9 0.0308(9) 0.0363(10) 0.0552(12) 0.0073(9) 0.0112(9) -0.0039(8)
C42 0.0275(11) 0.0306(13) 0.0631(15) -0.0040(11) 0.0016(10) -0.0047(9)
C34 0.0641(15) 0.0711(16) 0.0731(16) -0.0013(13) 0.0330(13) 0.0039(12)
B10 0.0392(11) 0.0440(12) 0.0563(13) 0.0094(10) 0.0133(10) -0.0119(9)
C43 0.0328(12) 0.0342(14) 0.0661(16) -0.0007(11) 0.0012(11) -0.0018(10)
C41A 0.019(4) 0.033(5) 0.058(4) -0.006(4) 0.008(4) -0.011(4)
C44A 0.039(8) 0.043(7) 0.059(8) -0.007(7) -0.005(7) -0.004(6)
C42A 0.028(3) 0.035(4) 0.057(3) -0.002(3) 0.003(3) -0.007(3)
C43A 0.032(3) 0.039(4) 0.060(4) -0.002(3) 0.002(3) -0.003(3)

loop_
_atom_type_symbol
_atom_type_description
_atom_type_scat_dispersion_real
_atom_type_scat_dispersion_imag
_atom_type_scat_source
C C 0.0181 0.0091 'International Tables Vol C Tables 4.2.6.8 and 6.1.1.4'
H H 0.0000 0.0000 'International Tables Vol C Tables 4.2.6.8 and 6.1.1.4'
B B 0.0090 0.0039 'International Tables Vol C Tables 4.2.6.8 and 6.1.1.4'
O O 0.0492 0.0322 'International Tables Vol C Tables 4.2.6.8 and 6.1.1.4'
Cl Cl 0.3639 0.7018 'International Tables Vol C Tables 4.2.6.8 and 6.1.1.4'

loop_
_geom_angle_atom_site_label_1
_geom_angle_atom_site_label_2
_geom_angle_atom_site_label_3
_geom_angle
_geom_angle_site_symmetry_1
_geom_angle_site_symmetry_3
_geom_angle_publ_flag
C28 O4 C31 117.66(14) . . ?
C13 O2 C20 119.12(14) . . ?
C30 O3 C41 118.9(2) . . ?
C30 O3 C41A 117.0(6) . . ?
C11 O1 C16 119.14(14) . . ?
C27 C26 H26 118.3 . . ?
C25 C26 H26 118.3 . . ?
C25 C26 C27 123.48(15) . . ?
C36 C35 C27 123.41(15) . . ?
C40 C35 C27 119.68(15) . . ?
C40 C35 C36 116.91(16) . . ?
C26 C27 C35 120.11(14) . . ?
C26 C27 C28 117.01(16) . . ?
C28 C27 C35 122.83(15) . . ?
C26 C25 C30 117.54(15) . . ?
C26 C25 C24 122.60(14) . . ?
C30 C25 C24 119.77(16) . . ?
C37 C38 C1 120.95(15) . 2_655 ?
C39 C38 C37 117.84(16) . . ?
C39 C38 C1 121.06(15) . 2_655 ?
C4 C3 C2 122.58(15) . . ?
C4 C3 C8 118.03(15) . . ?
C8 C3 C2 119.31(15) . . ?
O4 C28 C27 116.70(16) . . ?
O4 C28 C29 122.22(15) . . ?
C29 C28 C27 121.05(16) . . ?
C5 C9 C10 123.13(16) . . ?
C7 C9 C10 119.61(15) . . ?
C7 C9 C5 117.24(15) . . ?
C35 C36 H36 119.4 . . ?
C37 C36 C35 121.28(15) . . ?
C37 C36 H36 119.4 . . ?
C15 C14 C13 117.44(15) . . ?
C15 C14 C24 121.61(16) . . ?
C13 C14 C24 120.67(15) . . ?
C3 C2 C1 119.59(14) . . ?
C3 C2 B1 117.19(14) . . ?
C3 C2 B8 119.51(14) . . ?
C3 C2 B7 121.53(15) . . ?
C3 C2 B9 120.33(14) . . ?
B1 C2 C1 60.03(10) . . ?
B8 C2 C1 60.33(10) . . ?
B8 C2 B1 111.50(13) . . ?
B7 C2 C1 110.10(12) . . ?
B7 C2 B1 113.15(14) . . ?
B7 C2 B8 62.24(12) . . ?
B9 C2 C1 109.67(13) . . ?
B9 C2 B1 62.14(12) . . ?
B9 C2 B8 112.89(14) . . ?
B9 C2 B7 62.49(13) . . ?
O3 C30 C25 115.83(15) . . ?
O3 C30 C29 123.16(15) . . ?
C29 C30 C25 121.01(17) . . ?
C38 C37 H37 119.4 . . ?
C36 C37 C38 121.28(16) . . ?
C36 C37 H37 119.4 . . ?
C38 C1 C2 120.35(13) 2_655 . ?
C38 C1 B1 118.53(14) 2_655 . ?
C38 C1 B2 120.57(14) 2_655 . ?
C38 C1 B5 120.94(14) 2_655 . ?
C38 C1 B8 119.02(14) 2_655 . ?
C2 C1 B8 59.49(10) . . ?
B1 C1 C2 59.92(10) . . ?
B1 C1 B8 110.69(14) . . ?
B2 C1 C2 109.64(13) . . ?
B2 C1 B1 62.36(11) . . ?
B2 C1 B5 62.72(11) . . ?
B2 C1 B8 112.80(14) . . ?
B5 C1 C2 109.10(13) . . ?
B5 C1 B1 112.98(14) . . ?
B5 C1 B8 61.92(11) . . ?
C28 C29 H29 120.0 . . ?
C30 C29 C28 119.90(15) . . ?
C30 C29 H29 120.0 . . ?
C14 C15 H15 118.3 . . ?
C14 C15 C10 123.35(16) . . ?
C10 C15 H15 118.3 . . ?
O2 C13 C14 114.96(15) . . ?
O2 C13 C12 123.46(16) . . ?
C14 C13 C12 121.56(15) . . ?
C35 C40 H40 118.9 . . ?
C39 C40 C35 122.13(16) . . ?
C39 C40 H40 118.9 . . ?
C15 C10 C9 119.09(15) . . ?
C11 C10 C9 123.48(15) . . ?
C11 C10 C15 117.42(15) . . ?
C25 C24 H24A 108.2 . . ?
C25 C24 H24B 108.2 . . ?
C14 C24 C25 116.32(15) . . ?
C14 C24 H24A 108.2 . . ?
C14 C24 H24B 108.2 . . ?
H24A C24 H24B 107.4 . . ?
C9 C5 H5 119.4 . . ?
C4 C5 C9 121.13(16) . . ?
C4 C5 H5 119.4 . . ?
C9 C7 H7 119.3 . . ?
C8 C7 C9 121.48(16) . . ?
C8 C7 H7 119.3 . . ?
C3 C4 C5 121.33(15) . . ?
C3 C4 H4 119.3 . . ?
C5 C4 H4 119.3 . . ?
C38 C39 H39 119.7 . . ?
C40 C39 C38 120.56(16) . . ?
C40 C39 H39 119.7 . . ?
C13 C12 H12 120.3 . . ?
C13 C12 C11 119.48(17) . . ?
C11 C12 H12 120.3 . . ?
O1 C11 C10 116.74(15) . . ?
O1 C11 C12 122.55(16) . . ?
C12 C11 C10 120.72(16) . . ?
C3 C8 H8 119.6 . . ?
C7 C8 C3 120.78(16) . . ?
C7 C8 H8 119.6 . . ?
H32A C32 H32B 107.7 . . ?
C31 C32 H32A 108.8 . . ?
C31 C32 H32B 108.8 . . ?
C33 C32 H32A 108.8 . . ?
C33 C32 H32B 108.8 . . ?
C33 C32 C31 113.76(16) . . ?
O4 C31 C32 107.14(16) . . ?
O4 C31 H31A 110.3 . . ?
O4 C31 H31B 110.3 . . ?
C32 C31 H31A 110.3 . . ?
C32 C31 H31B 110.3 . . ?
H31A C31 H31B 108.5 . . ?
O2 C20 H20A 110.3 . . ?
O2 C20 H20B 110.3 . . ?
O2 C20 C21 106.96(16) . . ?
H20A C20 H20B 108.6 . . ?
C21 C20 H20A 110.3 . . ?
C21 C20 H20B 110.3 . . ?
O3 C41 H41A 110.3 . . ?
O3 C41 H41B 110.3 . . ?
O3 C41 C42 107.3(3) . . ?
H41A C41 H41B 108.5 . . ?
C42 C41 H41A 110.3 . . ?
C42 C41 H41B 110.3 . . ?
C20 C21 H21A 108.8 . . ?
C20 C21 H21B 108.8 . . ?
H21A C21 H21B 107.7 . . ?
C22 C21 C20 113.94(18) . . ?
C22 C21 H21A 108.8 . . ?
C22 C21 H21B 108.8 . . ?
O1 C16 H16A 110.3 . . ?
O1 C16 H16B 110.3 . . ?
O1 C16 C17 107.06(16) . . ?
H16A C16 H16B 108.6 . . ?
C17 C16 H16A 110.3 . . ?
C17 C16 H16B 110.3 . . ?
C16 C17 H17A 108.7 . . ?
C16 C17 H17B 108.7 . . ?
H17A C17 H17B 107.6 . . ?
C18 C17 C16 114.15(19) . . ?
C18 C17 H17A 108.7 . . ?
C18 C17 H17B 108.7 . . ?
H44A C44 H44B 109.5 . . ?
H44A C44 H44C 109.5 . . ?
H44B C44 H44C 109.5 . . ?
C43 C44 H44A 109.5 . . ?
C43 C44 H44B 109.5 . . ?
C43 C44 H44C 109.5 . . ?
C21 C22 H22A 109.1 . . ?
C21 C22 H22B 109.1 . . ?
C21 C22 C23 112.56(18) . . ?
H22A C22 H22B 107.8 . . ?
C23 C22 H22A 109.1 . . ?
C23 C22 H22B 109.1 . . ?
C22 C23 H23A 109.5 . . ?
C22 C23 H23B 109.5 . . ?
C22 C23 H23C 109.5 . . ?
H23A C23 H23B 109.5 . . ?
H23A C23 H23C 109.5 . . ?
H23B C23 H23C 109.5 . . ?
H19A C19 H19B 109.5 . . ?
H19A C19 H19C 109.5 . . ?
H19B C19 H19C 109.5 . . ?
C18 C19 H19A 109.5 . . ?
C18 C19 H19B 109.5 . . ?
C18 C19 H19C 109.5 . . ?
C2 B1 C1 60.05(10) . . ?
C2 B1 H1 123.1 . . ?
C2 B1 B2 106.49(14) . . ?
C2 B1 B3 105.65(15) . . ?
C2 B1 B9 58.40(11) . . ?
C1 B1 H1 123.1 . . ?
C1 B1 B2 58.26(10) . . ?
C1 B1 B3 105.60(14) . . ?
C1 B1 B9 106.71(15) . . ?
B2 B1 H1 122.1 . . ?
B3 B1 H1 122.8 . . ?
B3 B1 B2 60.05(12) . . ?
B3 B1 B9 60.16(12) . . ?
B9 B1 H1 121.9 . . ?
B9 B1 B2 108.23(15) . . ?
C17 C18 C19 110.81(19) . . ?
C17 C18 H18A 109.5 . . ?
C17 C18 H18B 109.5 . . ?
C19 C18 H18A 109.5 . . ?
C19 C18 H18B 109.5 . . ?
H18A C18 H18B 108.1 . . ?
C1 B2 B1 59.38(10) . . ?
C1 B2 H2 123.6 . . ?
C1 B2 B5 58.67(11) . . ?
C1 B2 B3 106.16(14) . . ?
C1 B2 B4 105.72(15) . . ?
B1 B2 H2 122.0 . . ?
B5 B2 B1 107.34(14) . . ?
B5 B2 H2 121.9 . . ?
B3 B2 B1 59.65(11) . . ?
B3 B2 H2 122.0 . . ?
B3 B2 B5 107.96(16) . . ?
B3 B2 B4 60.18(13) . . ?
B4 B2 B1 107.50(15) . . ?
B4 B2 H2 122.2 . . ?
B4 B2 B5 59.92(13) . . ?
C32 C33 H33A 109.0 . . ?
C32 C33 H33B 109.0 . . ?
C32 C33 C34 112.91(19) . . ?
H33A C33 H33B 107.8 . . ?
C34 C33 H33A 109.0 . . ?
C34 C33 H33B 109.0 . . ?
C1 B5 B2 58.61(10) . . ?
C1 B5 H5A 123.5 . . ?
C1 B5 B8 59.66(10) . . ?
C1 B5 B6 106.63(14) . . ?
C1 B5 B4 105.74(14) . . ?
B2 B5 H5A 121.8 . . ?
B8 B5 B2 107.67(13) . . ?
B8 B5 H5A 121.7 . . ?
B8 B5 B6 59.89(12) . . ?
B8 B5 B4 107.69(15) . . ?
B6 B5 B2 108.34(16) . . ?
B6 B5 H5A 121.7 . . ?
B6 B5 B4 60.23(13) . . ?
B4 B5 B2 60.00(13) . . ?
B4 B5 H5A 122.3 . . ?
C2 B8 C1 60.18(10) . . ?
C2 B8 B5 106.86(14) . . ?
C2 B8 H8A 122.9 . . ?
C2 B8 B6 105.97(15) . . ?
C2 B8 B7 58.63(11) . . ?
C1 B8 B5 58.42(11) . . ?
C1 B8 H8A 122.9 . . ?
C1 B8 B6 105.89(14) . . ?
C1 B8 B7 107.11(14) . . ?
B5 B8 H8A 121.8 . . ?
B6 B8 B5 60.18(12) . . ?
B6 B8 H8A 122.7 . . ?
B6 B8 B7 60.25(12) . . ?
B7 B8 B5 108.59(15) . . ?
B7 B8 H8A 121.6 . . ?
B5 B6 H6 121.6 . . ?
B5 B6 B4 59.92(13) . . ?
B5 B6 B7 108.11(14) . . ?
B5 B6 B10 107.82(16) . . ?
B8 B6 B5 59.94(12) . . ?
B8 B6 H6 122.2 . . ?
B8 B6 B4 107.48(15) . . ?
B8 B6 B7 59.89(11) . . ?
B8 B6 B10 107.21(14) . . ?
B4 B6 H6 121.9 . . ?
B4 B6 B10 59.96(13) . . ?
B7 B6 H6 121.8 . . ?
B7 B6 B4 107.78(16) . . ?
B7 B6 B10 59.62(12) . . ?
B10 B6 H6 122.1 . . ?
B1 B3 B2 60.30(11) . . ?
B1 B3 H3 121.8 . . ?
B1 B3 B4 107.86(15) . . ?
B1 B3 B9 60.05(12) . . ?
B1 B3 B10 107.49(15) . . ?
B2 B3 H3 121.4 . . ?
B2 B3 B4 59.97(12) . . ?
B2 B3 B10 108.03(16) . . ?
B4 B3 H3 121.9 . . ?
B4 B3 B10 59.96(13) . . ?
B9 B3 B2 108.34(14) . . ?
B9 B3 H3 121.9 . . ?
B9 B3 B4 107.56(16) . . ?
B9 B3 B10 59.41(12) . . ?
B10 B3 H3 122.1 . . ?
B2 B4 B6 108.10(15) . . ?
B2 B4 B3 59.84(12) . . ?
B2 B4 H4A 121.7 . . ?
B2 B4 B10 108.05(14) . . ?
B5 B4 B2 60.08(12) . . ?
B5 B4 B6 59.85(13) . . ?
B5 B4 B3 107.82(14) . . ?
B5 B4 H4A 121.9 . . ?
B5 B4 B10 107.87(15) . . ?
B6 B4 H4A 121.6 . . ?
B6 B4 B10 60.10(13) . . ?
B3 B4 B6 108.13(15) . . ?
B3 B4 H4A 121.8 . . ?
B3 B4 B10 60.12(13) . . ?
B10 B4 H4A 121.7 . . ?
C2 B7 B8 59.12(11) . . ?
C2 B7 B6 106.04(15) . . ?
C2 B7 H7A 123.8 . . ?
C2 B7 B9 58.74(11) . . ?
C2 B7 B10 105.57(16) . . ?
B8 B7 B6 59.85(12) . . ?
B8 B7 H7A 121.9 . . ?
B8 B7 B9 107.36(15) . . ?
B8 B7 B10 107.80(15) . . ?
B6 B7 H7A 121.8 . . ?
B9 B7 B6 108.01(16) . . ?
B9 B7 H7A 122.0 . . ?
B10 B7 B6 60.40(13) . . ?
B10 B7 H7A 122.2 . . ?
B10 B7 B9 59.72(13) . . ?
C2 B9 B1 59.46(11) . . ?
C2 B9 B3 106.18(14) . . ?
C2 B9 B7 58.76(12) . . ?
C2 B9 H9 123.7 . . ?
C2 B9 B10 105.88(15) . . ?
B1 B9 B3 59.78(12) . . ?
B1 B9 H9 121.6 . . ?
B3 B9 H9 121.8 . . ?
B7 B9 B1 107.95(15) . . ?
B7 B9 B3 108.51(15) . . ?
B7 B9 H9 121.6 . . ?
B10 B9 B1 108.21(15) . . ?
B10 B9 B3 60.58(13) . . ?
B10 B9 B7 60.10(13) . . ?
B10 B9 H9 121.9 . . ?
C41 C42 H42A 108.5 . . ?
C41 C42 H42B 108.5 . . ?
H42A C42 H42B 107.5 . . ?
C43 C42 C41 115.3(3) . . ?
C43 C42 H42A 108.5 . . ?
C43 C42 H42B 108.5 . . ?
C33 C34 H34A 109.5 . . ?
C33 C34 H34B 109.5 . . ?
C33 C34 H34C 109.5 . . ?
H34A C34 H34B 109.5 . . ?
H34A C34 H34C 109.5 . . ?
H34B C34 H34C 109.5 . . ?
B6 B10 B3 107.85(16) . . ?
B6 B10 H10 121.8 . . ?
B3 B10 H10 121.8 . . ?
B4 B10 B6 59.94(13) . . ?
B4 B10 B3 59.92(13) . . ?
B4 B10 H10 121.8 . . ?
B7 B10 B6 59.97(12) . . ?
B7 B10 B3 108.12(15) . . ?
B7 B10 B4 108.04(16) . . ?
B7 B10 H10 121.6 . . ?
B9 B10 B6 108.03(15) . . ?
B9 B10 B3 60.01(13) . . ?
B9 B10 B4 108.01(16) . . ?
B9 B10 B7 60.18(12) . . ?
B9 B10 H10 121.6 . . ?
C44 C43 C42 112.6(5) . . ?
C44 C43 H43A 109.1 . . ?
C44 C43 H43B 109.1 . . ?
C42 C43 H43A 109.1 . . ?
C42 C43 H43B 109.1 . . ?
H43A C43 H43B 107.8 . . ?
O3 C41A H41C 109.6 . . ?
O3 C41A H41D 109.6 . . ?
O3 C41A C42A 110.2(10) . . ?
H41C C41A H41D 108.1 . . ?
C42A C41A H41C 109.6 . . ?
C42A C41A H41D 109.6 . . ?
H44D C44A H44E 109.5 . . ?
H44D C44A H44F 109.5 . . ?
H44E C44A H44F 109.5 . . ?
C43A C44A H44D 109.5 . . ?
C43A C44A H44E 109.5 . . ?
C43A C44A H44F 109.5 . . ?
C41A C42A H42C 108.9 . . ?
C41A C42A H42D 108.9 . . ?
H42C C42A H42D 107.7 . . ?
C43A C42A C41A 113.5(10) . . ?
C43A C42A H42C 108.9 . . ?
C43A C42A H42D 108.9 . . ?
C44A C43A H43C 109.1 . . ?
C44A C43A H43D 109.1 . . ?
C42A C43A C44A 112.4(17) . . ?
C42A C43A H43C 109.1 . . ?
C42A C43A H43D 109.1 . . ?
H43C C43A H43D 107.8 . . ?

loop_
_geom_bond_atom_site_label_1
_geom_bond_atom_site_label_2
_geom_bond_distance
_geom_bond_site_symmetry_2
_geom_bond_publ_flag
O4 C28 1.367(2) . ?
O4 C31 1.443(2) . ?
O2 C13 1.3666(19) . ?
O2 C20 1.424(2) . ?
O3 C30 1.365(2) . ?
O3 C41 1.440(5) . ?
O3 C41A 1.454(14) . ?
O1 C11 1.366(2) . ?
O1 C16 1.437(2) . ?
C26 H26 0.9300 . ?
C26 C27 1.400(2) . ?
C26 C25 1.383(3) . ?
C35 C27 1.484(2) . ?
C35 C36 1.398(2) . ?
C35 C40 1.395(2) . ?
C27 C28 1.407(2) . ?
C25 C30 1.408(2) . ?
C25 C24 1.516(2) . ?
C38 C37 1.397(2) . ?
C38 C1 1.501(2) 2_655 ?
C38 C39 1.392(2) . ?
C3 C2 1.502(2) . ?
C3 C4 1.381(2) . ?
C3 C8 1.396(2) . ?
C28 C29 1.391(3) . ?
C9 C10 1.487(2) . ?
C9 C5 1.397(2) . ?
C9 C7 1.396(2) . ?
C36 H36 0.9300 . ?
C36 C37 1.382(3) . ?
C14 C15 1.385(2) . ?
C14 C13 1.391(3) . ?
C14 C24 1.507(2) . ?
C2 C1 1.734(2) . ?
C2 B1 1.732(3) . ?
C2 B8 1.722(2) . ?
C2 B7 1.713(3) . ?
C2 B9 1.712(3) . ?
C30 C29 1.385(3) . ?
C37 H37 0.9300 . ?
C1 B1 1.733(3) . ?
C1 B2 1.713(3) . ?
C1 B5 1.714(2) . ?
C1 B8 1.736(3) . ?
C29 H29 0.9300 . ?
C15 H15 0.9300 . ?
C15 C10 1.400(2) . ?
C13 C12 1.391(2) . ?
C40 H40 0.9300 . ?
C40 C39 1.384(3) . ?
C10 C11 1.399(2) . ?
C24 H24A 0.9700 . ?
C24 H24B 0.9700 . ?
C5 H5 0.9300 . ?
C5 C4 1.386(2) . ?
C7 H7 0.9300 . ?
C7 C8 1.384(2) . ?
C4 H4 0.9300 . ?
C39 H39 0.9300 . ?
C12 H12 0.9300 . ?
C12 C11 1.397(2) . ?
C8 H8 0.9300 . ?
C32 H32A 0.9700 . ?
C32 H32B 0.9700 . ?
C32 C31 1.504(3) . ?
C32 C33 1.472(3) . ?
C31 H31A 0.9700 . ?
C31 H31B 0.9700 . ?
C20 H20A 0.9700 . ?
C20 H20B 0.9700 . ?
C20 C21 1.512(3) . ?
C41 H41A 0.9700 . ?
C41 H41B 0.9700 . ?
C41 C42 1.511(5) . ?
C21 H21A 0.9700 . ?
C21 H21B 0.9700 . ?
C21 C22 1.503(3) . ?
C16 H16A 0.9700 . ?
C16 H16B 0.9700 . ?
C16 C17 1.517(3) . ?
C17 H17A 0.9700 . ?
C17 H17B 0.9700 . ?
C17 C18 1.508(3) . ?
C44 H44A 0.9600 . ?
C44 H44B 0.9600 . ?
C44 H44C 0.9600 . ?
C44 C43 1.510(6) . ?
C22 H22A 0.9700 . ?
C22 H22B 0.9700 . ?
C22 C23 1.531(3) . ?
C23 H23A 0.9600 . ?
C23 H23B 0.9600 . ?
C23 H23C 0.9600 . ?
C19 H19A 0.9600 . ?
C19 H19B 0.9600 . ?
C19 H19C 0.9600 . ?
C19 C18 1.536(3) . ?
B1 H1 1.1000 . ?
B1 B2 1.784(3) . ?
B1 B3 1.773(3) . ?
B1 B9 1.778(3) . ?
C18 H18A 0.9700 . ?
C18 H18B 0.9700 . ?
B2 H2 1.1000 . ?
B2 B5 1.784(3) . ?
B2 B3 1.780(3) . ?
B2 B4 1.782(3) . ?
C33 H33A 0.9700 . ?
C33 H33B 0.9700 . ?
C33 C34 1.520(3) . ?
B5 H5A 1.1000 . ?
B5 B8 1.775(3) . ?
B5 B6 1.780(3) . ?
B5 B4 1.781(3) . ?
B8 H8A 1.1000 . ?
B8 B6 1.774(3) . ?
B8 B7 1.775(3) . ?
B6 H6 1.1000 . ?
B6 B4 1.786(3) . ?
B6 B7 1.782(3) . ?
B6 B10 1.789(3) . ?
B3 H3 1.1000 . ?
B3 B4 1.786(3) . ?
B3 B9 1.779(3) . ?
B3 B10 1.790(4) . ?
B4 H4A 1.1000 . ?
B4 B10 1.787(3) . ?
B7 H7A 1.1000 . ?
B7 B9 1.777(3) . ?
B7 B10 1.775(3) . ?
B9 H9 1.1000 . ?
B9 B10 1.768(3) . ?
C42 H42A 0.9700 . ?
C42 H42B 0.9700 . ?
C42 C43 1.511(4) . ?
C34 H34A 0.9600 . ?
C34 H34B 0.9600 . ?
C34 H34C 0.9600 . ?
B10 H10 1.1000 . ?
C43 H43A 0.9700 . ?
C43 H43B 0.9700 . ?
C41A H41C 0.9700 . ?
C41A H41D 0.9700 . ?
C41A C42A 1.507(8) . ?
C44A H44D 0.9600 . ?
C44A H44E 0.9600 . ?
C44A H44F 0.9600 . ?
C44A C43A 1.505(9) . ?
C42A H42C 0.9700 . ?
C42A H42D 0.9700 . ?
C42A C43A 1.503(7) . ?
C43A H43C 0.9700 . ?
C43A H43D 0.9700 . ?

loop_
_geom_torsion_atom_site_label_1
_geom_torsion_atom_site_label_2
_geom_torsion_atom_site_label_3
_geom_torsion_atom_site_label_4
_geom_torsion
_geom_torsion_site_symmetry_1
_geom_torsion_site_symmetry_2
_geom_torsion_site_symmetry_3
_geom_torsion_site_symmetry_4
_geom_torsion_publ_flag
O4 C28 C29 C30 -177.16(16) . . . . ?
O2 C13 C12 C11 -178.69(17) . . . . ?
O2 C20 C21 C22 -59.6(2) . . . . ?
O3 C30 C29 C28 178.94(16) . . . . ?
O3 C41 C42 C43 55.8(5) . . . . ?
O3 C41A C42A C43A -45.1(19) . . . . ?
O1 C16 C17 C18 -61.6(3) . . . . ?
C26 C27 C28 O4 177.27(15) . . . . ?
C26 C27 C28 C29 -0.9(2) . . . . ?
C26 C25 C30 O3 -179.35(15) . . . . ?
C26 C25 C30 C29 0.1(3) . . . . ?
C26 C25 C24 C14 -38.9(2) . . . . ?
C35 C27 C28 O4 -0.1(2) . . . . ?
C35 C27 C28 C29 -178.29(16) . . . . ?
C35 C36 C37 C38 0.4(3) . . . . ?
C35 C40 C39 C38 0.1(3) . . . . ?
C27 C26 C25 C30 -0.2(3) . . . . ?
C27 C26 C25 C24 -176.62(16) . . . . ?
C27 C35 C36 C37 179.11(15) . . . . ?
C27 C35 C40 C39 -179.32(16) . . . . ?
C27 C28 C29 C30 0.9(3) . . . . ?
C25 C26 C27 C35 178.00(16) . . . . ?
C25 C26 C27 C28 0.5(3) . . . . ?
C25 C30 C29 C28 -0.5(3) . . . . ?
C38 C1 B1 C2 110.48(15) 2_655 . . . ?
C38 C1 B1 B2 -111.65(16) 2_655 . . . ?
C38 C1 B1 B3 -150.18(15) 2_655 . . . ?
C38 C1 B1 B9 146.92(14) 2_655 . . . ?
C38 C1 B2 B1 108.47(16) 2_655 . . . ?
C38 C1 B2 B5 -111.55(17) 2_655 . . . ?
C38 C1 B2 B3 146.94(15) 2_655 . . . ?
C38 C1 B2 B4 -150.20(15) 2_655 . . . ?
C38 C1 B5 B2 110.99(17) 2_655 . . . ?
C38 C1 B5 B8 -108.74(17) 2_655 . . . ?
C38 C1 B5 B6 -147.33(16) 2_655 . . . ?
C38 C1 B5 B4 149.68(16) 2_655 . . . ?
C38 C1 B8 C2 -110.11(15) 2_655 . . . ?
C38 C1 B8 B5 111.75(16) 2_655 . . . ?
C38 C1 B8 B6 150.30(14) 2_655 . . . ?
C38 C1 B8 B7 -146.58(14) 2_655 . . . ?
C3 C2 C1 C38 -1.3(2) . . . 2_655 ?
C3 C2 C1 B1 106.21(17) . . . . ?
C3 C2 C1 B2 145.32(15) . . . . ?
C3 C2 C1 B5 -147.72(15) . . . . ?
C3 C2 C1 B8 -109.18(17) . . . . ?
C3 C2 B1 C1 -110.16(16) . . . . ?
C3 C2 B1 B2 -146.66(15) . . . . ?
C3 C2 B1 B3 150.58(15) . . . . ?
C3 C2 B1 B9 111.75(16) . . . . ?
C3 C2 B8 C1 109.30(17) . . . . ?
C3 C2 B8 B5 145.75(16) . . . . ?
C3 C2 B8 B6 -151.24(16) . . . . ?
C3 C2 B8 B7 -112.40(18) . . . . ?
C3 C2 B7 B8 109.28(17) . . . . ?
C3 C2 B7 B6 147.96(16) . . . . ?
C3 C2 B7 B9 -110.39(17) . . . . ?
C3 C2 B7 B10 -149.00(16) . . . . ?
C3 C2 B9 B1 -106.83(17) . . . . ?
C3 C2 B9 B3 -145.61(16) . . . . ?
C3 C2 B9 B7 112.23(18) . . . . ?
C3 C2 B9 B10 151.09(16) . . . . ?
C28 O4 C31 C32 178.65(15) . . . . ?
C9 C10 C11 O1 2.7(3) . . . . ?
C9 C10 C11 C12 -177.21(17) . . . . ?
C9 C5 C4 C3 -0.6(3) . . . . ?
C9 C7 C8 C3 -0.8(3) . . . . ?
C36 C35 C27 C26 138.00(17) . . . . ?
C36 C35 C27 C28 -44.7(2) . . . . ?
C36 C35 C40 C39 0.5(3) . . . . ?
C14 C15 C10 C9 178.68(16) . . . . ?
C14 C15 C10 C11 -0.3(3) . . . . ?
C14 C13 C12 C11 -0.2(3) . . . . ?
C2 C3 C4 C5 176.20(17) . . . . ?
C2 C3 C8 C7 -175.65(17) . . . . ?
C2 C1 B1 B2 137.88(14) . . . . ?
C2 C1 B1 B3 99.34(15) . . . . ?
C2 C1 B1 B9 36.44(12) . . . . ?
C2 C1 B2 B1 -38.04(13) . . . . ?
C2 C1 B2 B5 101.94(15) . . . . ?
C2 C1 B2 B3 0.43(18) . . . . ?
C2 C1 B2 B4 63.29(16) . . . . ?
C2 C1 B5 B2 -102.80(14) . . . . ?
C2 C1 B5 B8 37.47(13) . . . . ?
C2 C1 B5 B6 -1.12(19) . . . . ?
C2 C1 B5 B4 -64.11(17) . . . . ?
C2 C1 B8 B5 -138.14(15) . . . . ?
C2 C1 B8 B6 -99.58(15) . . . . ?
C2 C1 B8 B7 -36.47(12) . . . . ?
C2 B1 B2 C1 37.31(13) . . . . ?
C2 B1 B2 B5 2.18(19) . . . . ?
C2 B1 B2 B3 -98.87(16) . . . . ?
C2 B1 B2 B4 -60.95(17) . . . . ?
C2 B1 B3 B2 100.30(15) . . . . ?
C2 B1 B3 B4 62.39(18) . . . . ?
C2 B1 B3 B9 -38.00(13) . . . . ?
C2 B1 B3 B10 -0.88(18) . . . . ?
C2 B1 B9 B3 135.89(15) . . . . ?
C2 B1 B9 B7 34.50(12) . . . . ?
C2 B1 B9 B10 98.07(16) . . . . ?
C2 B8 B6 B5 -100.58(15) . . . . ?
C2 B8 B6 B4 -62.72(18) . . . . ?
C2 B8 B6 B7 38.08(14) . . . . ?
C2 B8 B6 B10 0.41(19) . . . . ?
C2 B8 B7 B6 -136.01(16) . . . . ?
C2 B8 B7 B9 -34.88(12) . . . . ?
C2 B8 B7 B10 -97.85(16) . . . . ?
C2 B7 B9 B1 -34.79(12) . . . . ?
C2 B7 B9 B3 -98.08(16) . . . . ?
C2 B7 B9 B10 -135.89(15) . . . . ?
C2 B7 B10 B6 -99.88(16) . . . . ?
C2 B7 B10 B3 0.69(19) . . . . ?
C2 B7 B10 B4 -62.70(19) . . . . ?
C2 B7 B10 B9 38.15(13) . . . . ?
C2 B9 B10 B6 -0.7(2) . . . . ?
C2 B9 B10 B3 99.91(16) . . . . ?
C2 B9 B10 B4 62.7(2) . . . . ?
C2 B9 B10 B7 -38.23(14) . . . . ?
C30 O3 C41 C42 176.7(3) . . . . ?
C30 O3 C41A C42A -156.3(10) . . . . ?
C30 C25 C24 C14 144.73(17) . . . . ?
C37 C38 C39 C40 -0.4(3) . . . . ?
C1 C38 C37 C36 -175.34(15) 2_655 . . . ?
C1 C38 C39 C40 175.13(16) 2_655 . . . ?
C1 C2 B1 B2 -36.50(12) . . . . ?
C1 C2 B1 B3 -99.26(14) . . . . ?
C1 C2 B1 B9 -138.09(13) . . . . ?
C1 C2 B8 B5 36.44(13) . . . . ?
C1 C2 B8 B6 99.45(15) . . . . ?
C1 C2 B8 B7 138.30(14) . . . . ?
C1 C2 B7 B8 -37.99(13) . . . . ?
C1 C2 B7 B6 0.68(19) . . . . ?
C1 C2 B7 B9 102.33(14) . . . . ?
C1 C2 B7 B10 63.72(17) . . . . ?
C1 C2 B9 B1 37.92(12) . . . . ?
C1 C2 B9 B3 -0.86(19) . . . . ?
C1 C2 B9 B7 -103.02(14) . . . . ?
C1 C2 B9 B10 -64.17(18) . . . . ?
C1 B1 B2 B5 -35.13(13) . . . . ?
C1 B1 B2 B3 -136.17(16) . . . . ?
C1 B1 B2 B4 -98.25(16) . . . . ?
C1 B1 B3 B2 37.69(13) . . . . ?
C1 B1 B3 B4 -0.2(2) . . . . ?
C1 B1 B3 B9 -100.60(15) . . . . ?
C1 B1 B3 B10 -63.48(18) . . . . ?
C1 B1 B9 C2 -37.18(12) . . . . ?
C1 B1 B9 B3 98.72(14) . . . . ?
C1 B1 B9 B7 -2.68(17) . . . . ?
C1 B1 B9 B10 60.90(18) . . . . ?
C1 B2 B5 B8 -35.37(13) . . . . ?
C1 B2 B5 B6 -98.68(15) . . . . ?
C1 B2 B5 B4 -135.99(15) . . . . ?
C1 B2 B3 B1 -38.35(13) . . . . ?
C1 B2 B3 B4 99.15(16) . . . . ?
C1 B2 B3 B9 -1.0(2) . . . . ?
C1 B2 B3 B10 61.92(17) . . . . ?
C1 B2 B4 B5 38.06(12) . . . . ?
C1 B2 B4 B6 0.98(19) . . . . ?
C1 B2 B4 B3 -99.90(15) . . . . ?
C1 B2 B4 B10 -62.59(19) . . . . ?
C1 B5 B8 C2 -37.23(13) . . . . ?
C1 B5 B8 B6 -136.29(15) . . . . ?
C1 B5 B8 B7 -99.07(15) . . . . ?
C1 B5 B6 B8 38.49(13) . . . . ?
C1 B5 B6 B4 -98.94(15) . . . . ?
C1 B5 B6 B7 1.5(2) . . . . ?
C1 B5 B6 B10 -61.48(18) . . . . ?
C1 B5 B4 B2 -38.04(13) . . . . ?
C1 B5 B4 B6 100.45(15) . . . . ?
C1 B5 B4 B3 -0.6(2) . . . . ?
C1 B5 B4 B10 62.91(19) . . . . ?
C1 B8 B6 B5 -37.74(13) . . . . ?
C1 B8 B6 B4 0.13(19) . . . . ?
C1 B8 B6 B7 100.93(15) . . . . ?
C1 B8 B6 B10 63.26(18) . . . . ?
C1 B8 B7 C2 37.15(12) . . . . ?
C1 B8 B7 B6 -98.86(15) . . . . ?
C1 B8 B7 B9 2.27(17) . . . . ?
C1 B8 B7 B10 -60.70(17) . . . . ?
C15 C14 C13 O2 -179.82(15) . . . . ?
C15 C14 C13 C12 1.6(3) . . . . ?
C15 C14 C24 C25 116.12(18) . . . . ?
C15 C10 C11 O1 -178.31(16) . . . . ?
C15 C10 C11 C12 1.7(3) . . . . ?
C13 O2 C20 C21 174.00(16) . . . . ?
C13 C14 C15 C10 -1.3(3) . . . . ?
C13 C14 C24 C25 -70.1(2) . . . . ?
C13 C12 C11 O1 178.56(18) . . . . ?
C13 C12 C11 C10 -1.5(3) . . . . ?
C40 C35 C27 C26 -42.2(2) . . . . ?
C40 C35 C27 C28 135.11(18) . . . . ?
C40 C35 C36 C37 -0.7(2) . . . . ?
C10 C9 C5 C4 -177.64(17) . . . . ?
C10 C9 C7 C8 178.37(17) . . . . ?
C24 C25 C30 O3 -2.8(2) . . . . ?
C24 C25 C30 C29 176.70(16) . . . . ?
C24 C14 C15 C10 172.62(16) . . . . ?
C24 C14 C13 O2 6.2(2) . . . . ?
C24 C14 C13 C12 -172.42(17) . . . . ?
C5 C9 C10 C15 141.06(18) . . . . ?
C5 C9 C10 C11 -40.0(3) . . . . ?
C5 C9 C7 C8 -0.2(3) . . . . ?
C7 C9 C10 C15 -37.4(2) . . . . ?
C7 C9 C10 C11 141.49(19) . . . . ?
C7 C9 C5 C4 0.9(3) . . . . ?
C4 C3 C2 C1 72.6(2) . . . . ?
C4 C3 C2 B1 141.89(17) . . . . ?
C4 C3 C2 B8 2.1(3) . . . . ?
C4 C3 C2 B7 -71.7(2) . . . . ?
C4 C3 C2 B9 -146.05(18) . . . . ?
C4 C3 C8 C7 1.1(3) . . . . ?
C39 C38 C37 C36 0.2(2) . . . . ?
C11 O1 C16 C17 -175.40(18) . . . . ?
C8 C3 C2 C1 -110.76(19) . . . . ?
C8 C3 C2 B1 -41.5(2) . . . . ?
C8 C3 C2 B8 178.67(16) . . . . ?
C8 C3 C2 B7 105.0(2) . . . . ?
C8 C3 C2 B9 30.6(2) . . . . ?
C8 C3 C4 C5 -0.5(3) . . . . ?
C31 O4 C28 C27 -177.83(15) . . . . ?
C31 O4 C28 C29 0.3(2) . . . . ?
C31 C32 C33 C34 -174.09(19) . . . . ?
C20 O2 C13 C14 -168.70(17) . . . . ?
C20 O2 C13 C12 9.9(3) . . . . ?
C20 C21 C22 C23 -179.98(19) . . . . ?
C41 O3 C30 C25 178.2(3) . . . . ?
C41 O3 C30 C29 -1.3(4) . . . . ?
C41 C42 C43 C44 -178.1(6) . . . . ?
C16 O1 C11 C10 179.79(18) . . . . ?
C16 O1 C11 C12 -0.3(3) . . . . ?
C16 C17 C18 C19 -177.1(2) . . . . ?
B1 C2 C1 C38 -107.48(16) . . . 2_655 ?
B1 C2 C1 B2 39.12(13) . . . . ?
B1 C2 C1 B5 106.07(15) . . . . ?
B1 C2 C1 B8 144.61(14) . . . . ?
B1 C2 B8 C1 -32.63(13) . . . . ?
B1 C2 B8 B5 3.82(19) . . . . ?
B1 C2 B8 B6 66.83(17) . . . . ?
B1 C2 B8 B7 105.67(15) . . . . ?
B1 C2 B7 B8 -103.03(15) . . . . ?
B1 C2 B7 B6 -64.35(18) . . . . ?
B1 C2 B7 B9 37.30(14) . . . . ?
B1 C2 B7 B10 -1.31(19) . . . . ?
B1 C2 B9 B3 -38.77(14) . . . . ?
B1 C2 B9 B7 -140.94(14) . . . . ?
B1 C2 B9 B10 -102.08(16) . . . . ?
B1 C1 B2 B5 139.98(15) . . . . ?
B1 C1 B2 B3 38.47(14) . . . . ?
B1 C1 B2 B4 101.33(16) . . . . ?
B1 C1 B5 B2 -38.23(14) . . . . ?
B1 C1 B5 B8 102.05(15) . . . . ?
B1 C1 B5 B6 63.45(18) . . . . ?
B1 C1 B5 B4 0.47(19) . . . . ?
B1 C1 B8 C2 32.39(12) . . . . ?
B1 C1 B8 B5 -105.75(15) . . . . ?
B1 C1 B8 B6 -67.20(16) . . . . ?
B1 C1 B8 B7 -4.08(17) . . . . ?
B1 B2 B5 C1 35.43(13) . . . . ?
B1 B2 B5 B8 0.1(2) . . . . ?
B1 B2 B5 B6 -63.25(18) . . . . ?
B1 B2 B5 B4 -100.56(16) . . . . ?
B1 B2 B3 B4 137.50(16) . . . . ?
B1 B2 B3 B9 37.39(14) . . . . ?
B1 B2 B3 B10 100.27(16) . . . . ?
B1 B2 B4 B5 100.28(15) . . . . ?
B1 B2 B4 B6 63.20(18) . . . . ?
B1 B2 B4 B3 -37.68(14) . . . . ?
B1 B2 B4 B10 -0.4(2) . . . . ?
B1 B3 B4 B2 38.06(14) . . . . ?
B1 B3 B4 B5 0.5(2) . . . . ?
B1 B3 B4 B6 -62.8(2) . . . . ?
B1 B3 B4 B10 -100.28(17) . . . . ?
B1 B3 B9 C2 38.62(13) . . . . ?
B1 B3 B9 B7 100.44(16) . . . . ?
B1 B3 B9 B10 138.03(16) . . . . ?
B1 B3 B10 B6 63.52(17) . . . . ?
B1 B3 B10 B4 100.90(16) . . . . ?
B1 B3 B10 B7 0.1(2) . . . . ?
B1 B3 B10 B9 -37.41(14) . . . . ?
B1 B9 B10 B6 -63.2(2) . . . . ?
B1 B9 B10 B3 37.47(15) . . . . ?
B1 B9 B10 B4 0.2(2) . . . . ?
B1 B9 B10 B7 -100.67(16) . . . . ?
B2 C1 B1 C2 -137.88(14) . . . . ?
B2 C1 B1 B3 -38.53(14) . . . . ?
B2 C1 B1 B9 -101.43(15) . . . . ?
B2 C1 B5 B8 140.28(15) . . . . ?
B2 C1 B5 B6 101.68(17) . . . . ?
B2 C1 B5 B4 38.69(14) . . . . ?
B2 C1 B8 C2 100.10(14) . . . . ?
B2 C1 B8 B5 -38.04(14) . . . . ?
B2 C1 B8 B6 0.52(18) . . . . ?
B2 C1 B8 B7 63.64(16) . . . . ?
B2 B1 B3 B4 -37.91(15) . . . . ?
B2 B1 B3 B9 -138.30(16) . . . . ?
B2 B1 B3 B10 -101.18(16) . . . . ?
B2 B1 B9 C2 -98.53(14) . . . . ?
B2 B1 B9 B3 37.36(14) . . . . ?
B2 B1 B9 B7 -64.03(17) . . . . ?
B2 B1 B9 B10 -0.5(2) . . . . ?
B2 B5 B8 C2 -2.3(2) . . . . ?
B2 B5 B8 C1 34.93(13) . . . . ?
B2 B5 B8 B6 -101.36(17) . . . . ?
B2 B5 B8 B7 -64.14(18) . . . . ?
B2 B5 B6 B8 100.22(15) . . . . ?
B2 B5 B6 B4 -37.21(13) . . . . ?
B2 B5 B6 B7 63.27(19) . . . . ?
B2 B5 B6 B10 0.25(18) . . . . ?
B2 B5 B4 B6 138.49(14) . . . . ?
B2 B5 B4 B3 37.46(14) . . . . ?
B2 B5 B4 B10 100.95(16) . . . . ?
B2 B3 B4 B5 -37.56(14) . . . . ?
B2 B3 B4 B6 -100.82(17) . . . . ?
B2 B3 B4 B10 -138.34(15) . . . . ?
B2 B3 B9 C2 1.1(2) . . . . ?
B2 B3 B9 B1 -37.50(14) . . . . ?
B2 B3 B9 B7 62.93(19) . . . . ?
B2 B3 B9 B10 100.53(17) . . . . ?
B2 B3 B10 B6 -0.14(18) . . . . ?
B2 B3 B10 B4 37.24(14) . . . . ?
B2 B3 B10 B7 -63.54(18) . . . . ?
B2 B3 B10 B9 -101.07(15) . . . . ?
B2 B4 B10 B6 100.92(16) . . . . ?
B2 B4 B10 B3 -37.19(15) . . . . ?
B2 B4 B10 B7 63.7(2) . . . . ?
B2 B4 B10 B9 0.1(2) . . . . ?
C33 C32 C31 O4 61.2(2) . . . . ?
B5 C1 B1 C2 -99.50(15) . . . . ?
B5 C1 B1 B2 38.37(15) . . . . ?
B5 C1 B1 B3 -0.16(19) . . . . ?
B5 C1 B1 B9 -63.06(17) . . . . ?
B5 C1 B2 B1 -139.98(15) . . . . ?
B5 C1 B2 B3 -101.51(16) . . . . ?
B5 C1 B2 B4 -38.65(14) . . . . ?
B5 C1 B8 C2 138.14(15) . . . . ?
B5 C1 B8 B6 38.55(14) . . . . ?
B5 C1 B8 B7 101.67(15) . . . . ?
B5 B2 B3 B1 -99.98(15) . . . . ?
B5 B2 B3 B4 37.53(13) . . . . ?
B5 B2 B3 B9 -62.58(18) . . . . ?
B5 B2 B3 B10 0.29(18) . . . . ?
B5 B2 B4 B6 -37.08(14) . . . . ?
B5 B2 B4 B3 -137.96(15) . . . . ?
B5 B2 B4 B10 -100.65(17) . . . . ?
B5 B8 B6 B4 37.86(14) . . . . ?
B5 B8 B6 B7 138.67(16) . . . . ?
B5 B8 B6 B10 101.00(17) . . . . ?
B5 B8 B7 C2 98.82(15) . . . . ?
B5 B8 B7 B6 -37.19(14) . . . . ?
B5 B8 B7 B9 63.94(17) . . . . ?
B5 B8 B7 B10 0.97(19) . . . . ?
B5 B6 B4 B2 37.18(14) . . . . ?
B5 B6 B4 B3 100.49(16) . . . . ?
B5 B6 B4 B10 138.02(15) . . . . ?
B5 B6 B7 C2 -1.4(2) . . . . ?
B5 B6 B7 B8 36.97(15) . . . . ?
B5 B6 B7 B9 -63.1(2) . . . . ?
B5 B6 B7 B10 -100.45(18) . . . . ?
B5 B6 B10 B3 -0.07(18) . . . . ?
B5 B6 B10 B4 -37.44(14) . . . . ?
B5 B6 B10 B7 100.96(16) . . . . ?
B5 B6 B10 B9 63.35(19) . . . . ?
B5 B4 B10 B6 37.42(14) . . . . ?
B5 B4 B10 B3 -100.69(16) . . . . ?
B5 B4 B10 B7 0.2(2) . . . . ?
B5 B4 B10 B9 -63.4(2) . . . . ?
B8 C2 C1 C38 107.90(17) . . . 2_655 ?
B8 C2 C1 B1 -144.61(14) . . . . ?
B8 C2 C1 B2 -105.50(15) . . . . ?
B8 C2 C1 B5 -38.54(14) . . . . ?
B8 C2 B1 C1 32.74(13) . . . . ?
B8 C2 B1 B2 -3.77(19) . . . . ?
B8 C2 B1 B3 -66.52(17) . . . . ?
B8 C2 B1 B9 -105.35(15) . . . . ?
B8 C2 B7 B6 38.67(14) . . . . ?
B8 C2 B7 B9 140.32(14) . . . . ?
B8 C2 B7 B10 101.72(15) . . . . ?
B8 C2 B9 B1 103.11(15) . . . . ?
B8 C2 B9 B3 64.33(19) . . . . ?
B8 C2 B9 B7 -37.83(14) . . . . ?
B8 C2 B9 B10 1.0(2) . . . . ?
B8 C1 B1 C2 -32.23(12) . . . . ?
B8 C1 B1 B2 105.65(15) . . . . ?
B8 C1 B1 B3 67.12(17) . . . . ?
B8 C1 B1 B9 4.21(17) . . . . ?
B8 C1 B2 B1 -102.27(15) . . . . ?
B8 C1 B2 B5 37.71(14) . . . . ?
B8 C1 B2 B3 -63.80(17) . . . . ?
B8 C1 B2 B4 -0.94(18) . . . . ?
B8 C1 B5 B2 -140.28(15) . . . . ?
B8 C1 B5 B6 -38.60(14) . . . . ?
B8 C1 B5 B4 -101.58(16) . . . . ?
B8 B5 B6 B4 -137.43(15) . . . . ?
B8 B5 B6 B7 -36.95(15) . . . . ?
B8 B5 B6 B10 -99.97(15) . . . . ?
B8 B5 B4 B2 -100.59(15) . . . . ?
B8 B5 B4 B6 37.90(14) . . . . ?
B8 B5 B4 B3 -63.13(19) . . . . ?
B8 B5 B4 B10 0.4(2) . . . . ?
B8 B6 B4 B2 -0.7(2) . . . . ?
B8 B6 B4 B5 -37.87(14) . . . . ?
B8 B6 B4 B3 62.62(19) . . . . ?
B8 B6 B4 B10 100.15(16) . . . . ?
B8 B6 B7 C2 -38.33(14) . . . . ?
B8 B6 B7 B9 -100.02(16) . . . . ?
B8 B6 B7 B10 -137.42(17) . . . . ?
B8 B6 B10 B3 -63.24(18) . . . . ?
B8 B6 B10 B4 -100.61(16) . . . . ?
B8 B6 B10 B7 37.79(15) . . . . ?
B8 B6 B10 B9 0.2(2) . . . . ?
B8 B7 B9 C2 35.04(12) . . . . ?
B8 B7 B9 B1 0.25(18) . . . . ?
B8 B7 B9 B3 -63.04(18) . . . . ?
B8 B7 B9 B10 -100.85(16) . . . . ?
B8 B7 B10 B6 -37.92(14) . . . . ?
B8 B7 B10 B3 62.65(19) . . . . ?
B8 B7 B10 B4 -0.7(2) . . . . ?
B8 B7 B10 B9 100.11(16) . . . . ?
B6 B5 B8 C2 99.07(16) . . . . ?
B6 B5 B8 C1 136.29(15) . . . . ?
B6 B5 B8 B7 37.23(14) . . . . ?
B6 B5 B4 B2 -138.49(14) . . . . ?
B6 B5 B4 B3 -101.03(16) . . . . ?
B6 B5 B4 B10 -37.54(14) . . . . ?
B6 B8 B7 C2 136.01(16) . . . . ?
B6 B8 B7 B9 101.13(16) . . . . ?
B6 B8 B7 B10 38.16(15) . . . . ?
B6 B4 B10 B3 -138.11(15) . . . . ?
B6 B4 B10 B7 -37.19(15) . . . . ?
B6 B4 B10 B9 -100.83(17) . . . . ?
B6 B7 B9 C2 98.19(16) . . . . ?
B6 B7 B9 B1 63.40(18) . . . . ?
B6 B7 B9 B3 0.1(2) . . . . ?
B6 B7 B9 B10 -37.70(15) . . . . ?
B6 B7 B10 B3 100.56(17) . . . . ?
B6 B7 B10 B4 37.18(15) . . . . ?
B6 B7 B10 B9 138.02(16) . . . . ?
B3 B1 B2 C1 136.17(16) . . . . ?
B3 B1 B2 B5 101.04(17) . . . . ?
B3 B1 B2 B4 37.92(15) . . . . ?
B3 B1 B9 C2 -135.89(15) . . . . ?
B3 B1 B9 B7 -101.39(16) . . . . ?
B3 B1 B9 B10 -37.82(15) . . . . ?
B3 B2 B5 C1 98.35(14) . . . . ?
B3 B2 B5 B8 62.98(18) . . . . ?
B3 B2 B5 B6 -0.33(18) . . . . ?
B3 B2 B5 B4 -37.64(13) . . . . ?
B3 B2 B4 B5 137.96(15) . . . . ?
B3 B2 B4 B6 100.88(16) . . . . ?
B3 B2 B4 B10 37.31(15) . . . . ?
B3 B4 B10 B6 138.11(15) . . . . ?
B3 B4 B10 B7 100.92(17) . . . . ?
B3 B4 B10 B9 37.28(15) . . . . ?
B3 B9 B10 B6 -100.62(17) . . . . ?
B3 B9 B10 B4 -37.24(15) . . . . ?
B3 B9 B10 B7 -138.13(16) . . . . ?
B4 B2 B5 C1 135.99(15) . . . . ?
B4 B2 B5 B8 100.62(16) . . . . ?
B4 B2 B5 B6 37.31(13) . . . . ?
B4 B2 B3 B1 -137.50(16) . . . . ?
B4 B2 B3 B9 -100.11(17) . . . . ?
B4 B2 B3 B10 -37.24(14) . . . . ?
B4 B5 B8 C2 61.01(18) . . . . ?
B4 B5 B8 C1 98.24(15) . . . . ?
B4 B5 B8 B6 -38.05(15) . . . . ?
B4 B5 B8 B7 -0.83(19) . . . . ?
B4 B5 B6 B8 137.43(15) . . . . ?
B4 B5 B6 B7 100.48(17) . . . . ?
B4 B5 B6 B10 37.46(13) . . . . ?
B4 B6 B7 C2 61.96(19) . . . . ?
B4 B6 B7 B8 100.30(17) . . . . ?
B4 B6 B7 B9 0.3(2) . . . . ?
B4 B6 B7 B10 -37.13(16) . . . . ?
B4 B6 B10 B3 37.37(14) . . . . ?
B4 B6 B10 B7 138.40(16) . . . . ?
B4 B6 B10 B9 100.80(18) . . . . ?
B4 B3 B9 C2 -62.26(19) . . . . ?
B4 B3 B9 B1 -100.88(16) . . . . ?
B4 B3 B9 B7 -0.4(2) . . . . ?
B4 B3 B9 B10 37.15(15) . . . . ?
B4 B3 B10 B6 -37.38(14) . . . . ?
B4 B3 B10 B7 -100.78(17) . . . . ?
B4 B3 B10 B9 -138.31(16) . . . . ?
B7 C2 C1 C38 146.72(15) . . . 2_655 ?
B7 C2 C1 B1 -105.79(15) . . . . ?
B7 C2 C1 B2 -66.68(17) . . . . ?
B7 C2 C1 B5 0.28(18) . . . . ?
B7 C2 C1 B8 38.82(14) . . . . ?
B7 C2 B1 C1 100.65(14) . . . . ?
B7 C2 B1 B2 64.15(18) . . . . ?
B7 C2 B1 B3 1.39(18) . . . . ?
B7 C2 B1 B9 -37.44(14) . . . . ?
B7 C2 B8 C1 -138.30(14) . . . . ?
B7 C2 B8 B5 -101.85(16) . . . . ?
B7 C2 B8 B6 -38.84(14) . . . . ?
B7 C2 B9 B1 140.94(14) . . . . ?
B7 C2 B9 B3 102.16(16) . . . . ?
B7 C2 B9 B10 38.85(14) . . . . ?
B7 B8 B6 B5 -138.67(16) . . . . ?
B7 B8 B6 B4 -100.80(17) . . . . ?
B7 B8 B6 B10 -37.67(15) . . . . ?
B7 B6 B4 B2 -63.86(19) . . . . ?
B7 B6 B4 B5 -101.04(16) . . . . ?
B7 B6 B4 B3 -0.5(2) . . . . ?
B7 B6 B4 B10 36.98(15) . . . . ?
B7 B6 B10 B3 -101.03(16) . . . . ?
B7 B6 B10 B4 -138.40(16) . . . . ?
B7 B6 B10 B9 -37.61(15) . . . . ?
B7 B9 B10 B6 37.51(15) . . . . ?
B7 B9 B10 B3 138.13(16) . . . . ?
B7 B9 B10 B4 100.89(18) . . . . ?
B9 C2 C1 C38 -146.32(15) . . . 2_655 ?
B9 C2 C1 B1 -38.84(14) . . . . ?
B9 C2 C1 B2 0.28(18) . . . . ?
B9 C2 C1 B5 67.23(17) . . . . ?
B9 C2 C1 B8 105.78(15) . . . . ?
B9 C2 B1 C1 138.09(13) . . . . ?
B9 C2 B1 B2 101.59(15) . . . . ?
B9 C2 B1 B3 38.83(13) . . . . ?
B9 C2 B8 C1 -100.37(15) . . . . ?
B9 C2 B8 B5 -63.92(18) . . . . ?
B9 C2 B8 B6 -0.91(19) . . . . ?
B9 C2 B8 B7 37.93(15) . . . . ?
B9 C2 B7 B8 -140.32(14) . . . . ?
B9 C2 B7 B6 -101.65(16) . . . . ?
B9 C2 B7 B10 -38.61(14) . . . . ?
B9 B1 B2 C1 98.76(15) . . . . ?
B9 B1 B2 B5 63.63(18) . . . . ?
B9 B1 B2 B3 -37.41(15) . . . . ?
B9 B1 B2 B4 0.51(19) . . . . ?
B9 B1 B3 B2 138.30(16) . . . . ?
B9 B1 B3 B4 100.38(17) . . . . ?
B9 B1 B3 B10 37.12(14) . . . . ?
B9 B3 B4 B2 101.44(16) . . . . ?
B9 B3 B4 B5 63.9(2) . . . . ?
B9 B3 B4 B6 0.6(2) . . . . ?
B9 B3 B4 B10 -36.91(15) . . . . ?
B9 B3 B10 B6 100.93(16) . . . . ?
B9 B3 B10 B4 138.31(16) . . . . ?
B9 B3 B10 B7 37.53(14) . . . . ?
B9 B7 B10 B6 -138.02(16) . . . . ?
B9 B7 B10 B3 -37.46(15) . . . . ?
B9 B7 B10 B4 -100.85(18) . . . . ?
B10 B6 B4 B2 -100.84(16) . . . . ?
B10 B6 B4 B5 -138.02(15) . . . . ?
B10 B6 B4 B3 -37.53(15) . . . . ?
B10 B6 B7 C2 99.09(17) . . . . ?
B10 B6 B7 B8 137.42(17) . . . . ?
B10 B6 B7 B9 37.40(15) . . . . ?
B10 B3 B4 B2 138.34(15) . . . . ?
B10 B3 B4 B5 100.78(17) . . . . ?
B10 B3 B4 B6 37.52(15) . . . . ?
B10 B3 B9 C2 -99.41(16) . . . . ?
B10 B3 B9 B1 -138.03(16) . . . . ?
B10 B3 B9 B7 -37.60(15) . . . . ?
B10 B7 B9 C2 135.89(15) . . . . ?
B10 B7 B9 B1 101.10(16) . . . . ?
B10 B7 B9 B3 37.81(15) . . . . ?
C41A O3 C30 C25 166.0(11) . . . . ?
C41A O3 C30 C29 -13.5(11) . . . . ?
C41A C42A C43A C44A 175(2) . . . . ?
